data_2208160
loop_
_publ_author_name
'Dong-Dong Lin'
'Jia-Geng Liu'
'Duan-Jun Xu'

_publ_section_title
;
 Imidazolium 2,4-dihydroxybenzoate
;
_journal_coeditor_code SG6052
_journal_issue 2
_journal_name_full 'Acta Crystallographica Section E'
_journal_page_first o451
_journal_page_last o452
_journal_paper_doi 10.1107/S1600536805043035
_journal_volume 62
_journal_year 2006
_chemical_formula_iupac 'C3 H5 N2 +, C7 H5 O4 -'
_chemical_formula_moiety 'C3 H5 N2 +, C7 H5 O4 -'
_chemical_formula_sum 'C10 H10 N2 O4'
_chemical_formula_weight 222.20
_chemical_name_systematic
;
Imidazolium 2,4-dihydroxybenzoate
;
_space_group_IT_number 14
_symmetry_cell_setting monoclinic
_symmetry_space_group_name_Hall '-P 2yn'
_symmetry_space_group_name_H-M 'P 1 21/n 1'
_atom_sites_solution_hydrogens geom
_atom_sites_solution_primary direct
_atom_sites_solution_secondary difmap
_audit_creation_method SHELXL-97
_cell_angle_alpha 90.00
_cell_angle_beta 116.99(2)
_cell_angle_gamma 90.00
_cell_formula_units_Z 4
_cell_length_a 10.172(6)
_cell_length_b 9.824(5)
_cell_length_c 11.433(5)
_cell_measurement_reflns_used 8262
_cell_measurement_temperature 295(2)
_cell_measurement_theta_max 27.0
_cell_measurement_theta_min 3.0
_cell_volume 1018.1(9)
_computing_cell_refinement PROCESS-AUTO
_computing_data_collection 'PROCESS-AUTO (Rigaku, 1998)'
_computing_data_reduction 'CrystalStructure (Rigaku/MSC, 2002)'
_computing_molecular_graphics 'ORTEP-3 for Windows (Farrugia, 1997)'
_computing_publication_material 'WinGX (Farrugia, 1999)'
_computing_structure_refinement 'SHELXL-97 (Sheldrick, 1997)'
_computing_structure_solution 'SIR92 (Altomare <i>et al.</i>,  1993)'
_diffrn_ambient_temperature 295(2)
_diffrn_detector_area_resol_mean 10.00
_diffrn_measured_fraction_theta_full 1.00
_diffrn_measured_fraction_theta_max 1.00
_diffrn_measurement_device_type 'Rigaku R-AXIS RAPID'
_diffrn_measurement_method \w
_diffrn_radiation_monochromator graphite
_diffrn_radiation_source 'fine-focus sealed tube'
_diffrn_radiation_type MoK\a
_diffrn_radiation_wavelength 0.71073
_diffrn_reflns_av_R_equivalents 0.038
_diffrn_reflns_av_sigmaI/netI 0.027
_diffrn_reflns_limit_h_max 13
_diffrn_reflns_limit_h_min -12
_diffrn_reflns_limit_k_max 12
_diffrn_reflns_limit_k_min -12
_diffrn_reflns_limit_l_max 14
_diffrn_reflns_limit_l_min -14
_diffrn_reflns_number 9806
_diffrn_reflns_theta_full 27.5
_diffrn_reflns_theta_max 27.5
_diffrn_reflns_theta_min 3.0
_diffrn_standards_interval_count 0
_diffrn_standards_interval_time 0
_diffrn_standards_number 0
_exptl_absorpt_coefficient_mu 0.114
_exptl_absorpt_correction_type none
_exptl_crystal_colour pale-brown
_exptl_crystal_density_diffrn 1.450
_exptl_crystal_density_method 'not measured'
_exptl_crystal_description prism
_exptl_crystal_F_000 464
_exptl_crystal_size_max 0.12
_exptl_crystal_size_mid 0.10
_exptl_crystal_size_min 0.10
_refine_diff_density_max 0.26
_refine_diff_density_min -0.17
_refine_ls_extinction_coef 0.058(6)
_refine_ls_extinction_expression Fc^*^=kFc[1+0.001xFc^2^\l^3^/sin(2\q)]^-1/4^
_refine_ls_extinction_method SHELXL97
_refine_ls_goodness_of_fit_ref 1.118
_refine_ls_hydrogen_treatment constr
_refine_ls_matrix_type full
_refine_ls_number_parameters 146
_refine_ls_number_reflns 2335
_refine_ls_number_restraints 0
_refine_ls_restrained_S_all 1.118
_refine_ls_R_factor_all 0.045
_refine_ls_R_factor_gt 0.038
_refine_ls_shift/su_max 0.001
_refine_ls_shift/su_mean 0.001
_refine_ls_structure_factor_coef Fsqd
_refine_ls_weighting_details 'calc w=1/[\s^2^(Fo^2^)+(0.0586P)^2^+0.1067P] where P=(Fo^2^+2Fc^2^)/3'
_refine_ls_weighting_scheme calc
_refine_ls_wR_factor_gt 0.106
_refine_ls_wR_factor_ref 0.110
_reflns_number_gt 1921
_reflns_number_total 2335
_reflns_threshold_expression I>2\s(I)
_cod_data_source_file sg6052.cif
_cod_data_source_block I
_cod_depositor_comments
;
The following automatic conversions were performed:
'_symmetry_cell_setting' value 'Monoclinic' changed to 'monoclinic'
according to '/home/saulius/struct/CIF-dictionaries/cif_core.dic'
dictionary named 'cif_core.dic' version 2.4.1 from 2010-06-29.

Automatic conversion script
Id: cif_fix_enum 1527 2010-12-29 10:47:43Z saulius 

The following automatic conversions were performed:

'_symmetry_cell_setting' value 'Monoclinic' changed to 'monoclinic'
according to /home/saulius/struct/CIF-dictionaries/cif_core.dic
dictionary named 'cif_core.dic' version 2.4.1 from 2010-06-29.

Automatic conversion script
Id: cif_fix_values 1715 2011-07-08 13:25:40Z adriana 
;
_cod_original_sg_symbol_H-M 'P 21/n'
_cod_database_code 2208160
_cod_database_fobs_code 2208160

loop_
_symmetry_equiv_pos_as_xyz
'x, y, z'
'-x+1/2, y+1/2, -z+1/2'
'-x, -y, -z'
'x-1/2, -y-1/2, z-1/2'

loop_
_atom_site_label
_atom_site_fract_x
_atom_site_fract_y
_atom_site_fract_z
_atom_site_U_iso_or_equiv
_atom_site_adp_type
_atom_site_calc_flag
_atom_site_refinement_flags
_atom_site_occupancy
_atom_site_type_symbol
N1 0.72188(12) 0.43709(11) 0.36009(11) 0.0433(3) Uani d . 1 N
H1 0.6474 0.4728 0.2950 0.052 Uiso calc R 1 H
N2 0.90500(12) 0.30800(11) 0.47154(10) 0.0398(3) Uani d . 1 N
H2 0.9706 0.2452 0.4917 0.048 Uiso calc R 1 H
O1 0.50487(9) 0.60621(9) 0.18794(8) 0.0366(2) Uani d . 1 O
O2 0.37524(10) 0.62085(10) -0.02807(9) 0.0444(3) Uani d . 1 O
O3 0.14957(11) 0.47260(11) -0.15086(8) 0.0527(3) Uani d . 1 O
H3A 0.2218 0.5259 -0.1381 0.063 Uiso d R 1 H
O4 -0.02492(11) 0.20167(11) 0.08552(9) 0.0544(3) Uani d . 1 O
H4A -0.0008 0.1808 0.1699 0.065 Uiso d R 1 H
C1 0.39492(13) 0.57310(12) 0.08174(11) 0.0317(3) Uani d . 1 C
C2 0.28516(12) 0.47533(12) 0.08432(11) 0.0314(3) Uani d . 1 C
C3 0.16663(13) 0.42979(12) -0.03249(11) 0.0343(3) Uani d . 1 C
C4 0.06442(14) 0.33825(13) -0.03009(12) 0.0390(3) Uani d . 1 C
H4 -0.0134 0.3090 -0.1082 0.047 Uiso calc R 1 H
C5 0.07830(13) 0.29059(13) 0.08857(12) 0.0378(3) Uani d . 1 C
C6 0.19504(15) 0.33398(14) 0.20604(12) 0.0411(3) Uani d . 1 C
H6 0.2045 0.3016 0.2859 0.049 Uiso calc R 1 H
C7 0.29558(14) 0.42478(13) 0.20263(11) 0.0375(3) Uani d . 1 C
H7 0.3729 0.4536 0.2812 0.045 Uiso calc R 1 H
C8 0.80046(14) 0.33357(13) 0.35301(12) 0.0407(3) Uani d . 1 C
H8 0.7845 0.2867 0.2770 0.049 Uiso calc R 1 H
C10 0.77802(17) 0.47818(16) 0.48747(14) 0.0510(4) Uani d . 1 C
H10 0.7432 0.5491 0.5197 0.061 Uiso calc R 1 H
C9 0.89286(17) 0.39703(15) 0.55744(13) 0.0491(4) Uani d . 1 C
H9 0.9529 0.4007 0.6476 0.059 Uiso calc R 1 H

loop_
_atom_site_aniso_label
_atom_site_aniso_U_11
_atom_site_aniso_U_22
_atom_site_aniso_U_33
_atom_site_aniso_U_12
_atom_site_aniso_U_13
_atom_site_aniso_U_23
N1 0.0381(6) 0.0463(6) 0.0385(6) 0.0095(5) 0.0111(5) 0.0079(5)
N2 0.0376(6) 0.0398(6) 0.0406(6) 0.0083(4) 0.0165(5) 0.0064(4)
O1 0.0308(4) 0.0409(5) 0.0338(4) -0.0028(3) 0.0108(3) -0.0023(4)
O2 0.0421(5) 0.0524(6) 0.0343(5) -0.0116(4) 0.0134(4) 0.0066(4)
O3 0.0528(6) 0.0705(7) 0.0263(4) -0.0231(5) 0.0106(4) 0.0041(4)
O4 0.0530(6) 0.0625(6) 0.0428(5) -0.0258(5) 0.0175(4) 0.0027(5)
C1 0.0297(6) 0.0329(6) 0.0311(6) 0.0022(4) 0.0125(4) 0.0006(5)
C2 0.0307(6) 0.0332(6) 0.0291(6) 0.0004(4) 0.0125(4) 0.0001(5)
C3 0.0356(6) 0.0391(6) 0.0259(5) -0.0009(5) 0.0119(5) 0.0014(5)
C4 0.0358(6) 0.0442(7) 0.0303(6) -0.0088(5) 0.0090(5) -0.0025(5)
C5 0.0376(6) 0.0374(6) 0.0389(7) -0.0057(5) 0.0179(5) 0.0005(5)
C6 0.0467(7) 0.0468(7) 0.0296(6) -0.0072(6) 0.0171(5) 0.0025(5)
C7 0.0372(6) 0.0430(7) 0.0277(6) -0.0062(5) 0.0107(5) -0.0012(5)
C8 0.0456(7) 0.0413(7) 0.0344(6) 0.0023(5) 0.0173(5) 0.0025(5)
C10 0.0531(8) 0.0522(8) 0.0445(8) 0.0123(6) 0.0195(6) -0.0056(6)
C9 0.0476(8) 0.0582(9) 0.0334(7) 0.0048(6) 0.0112(6) -0.0019(6)

loop_
_atom_type_symbol
_atom_type_description
_atom_type_scat_dispersion_real
_atom_type_scat_dispersion_imag
_atom_type_scat_source
C C 0.0033 0.0000 'International Tables Vol C Tables 4.2.6.8 and 6.1.1.4'
H H 0.0000 0.0000 'International Tables Vol C Tables 4.2.6.8 and 6.1.1.4'
N N 0.0061 0.0000 'International Tables Vol C Tables 4.2.6.8 and 6.1.1.4'
O O 0.0106 0.0000 'International Tables Vol C Tables 4.2.6.8 and 6.1.1.4'

loop_
_geom_angle_atom_site_label_1
_geom_angle_atom_site_label_2
_geom_angle_atom_site_label_3
_geom_angle
C8 N1 C10 108.81(11)
C8 N1 H1 125.6
C10 N1 H1 125.6
C8 N2 C9 108.99(11)
C8 N2 H2 125.5
C9 N2 H2 125.5
C3 O3 H3A 107.9
C5 O4 H4A 106.7
O1 C1 O2 121.94(11)
O1 C1 C2 119.56(11)
O2 C1 C2 118.50(10)
C7 C2 C3 117.49(11)
C7 C2 C1 121.44(10)
C3 C2 C1 121.07(11)
O3 C3 C4 117.76(10)
O3 C3 C2 121.17(11)
C4 C3 C2 121.07(11)
C5 C4 C3 119.80(11)
C5 C4 H4 120.1
C3 C4 H4 120.1
O4 C5 C4 117.47(11)
O4 C5 C6 122.20(11)
C4 C5 C6 120.33(12)
C7 C6 C5 119.42(11)
C7 C6 H6 120.3
C5 C6 H6 120.3
C6 C7 C2 121.89(11)
C6 C7 H7 119.1
C2 C7 H7 119.1
N2 C8 N1 108.30(12)
N2 C8 H8 125.8
N1 C8 H8 125.8
C9 C10 N1 106.93(13)
C9 C10 H10 126.5
N1 C10 H10 126.5
C10 C9 N2 106.96(13)
C10 C9 H9 126.5
N2 C9 H9 126.5

loop_
_geom_bond_atom_site_label_1
_geom_bond_atom_site_label_2
_geom_bond_distance
_geom_bond_publ_flag
N1 C8 1.3186(18) y
N1 C10 1.3620(19) y
N1 H1 0.8600 ?
N2 C8 1.3124(17) y
N2 C9 1.3620(18) y
N2 H2 0.8600 ?
O1 C1 1.2643(15) y
O2 C1 1.2680(15) y
O3 C3 1.3510(15) ?
O3 H3A 0.8593 ?
O4 C5 1.3542(16) ?
O4 H4A 0.9044 ?
C1 C2 1.4833(17) ?
C2 C7 1.3990(17) ?
C2 C3 1.4058(17) ?
C3 C4 1.3843(18) ?
C4 C5 1.3804(18) ?
C4 H4 0.9300 ?
C5 C6 1.3958(18) ?
C6 C7 1.3710(18) ?
C6 H6 0.9300 ?
C7 H7 0.9300 ?
C8 H8 0.9300 ?
C10 C9 1.339(2) ?
C10 H10 0.9300 ?
C9 H9 0.9300 ?

loop_
_geom_hbond_atom_site_label_D
_geom_hbond_atom_site_label_H
_geom_hbond_atom_site_label_A
_geom_hbond_site_symmetry_A
_geom_hbond_distance_DH
_geom_hbond_distance_HA
_geom_hbond_distance_DA
_geom_hbond_angle_DHA
_geom_hbond_publ_flag
N1 H1 O1 . 0.86 1.93 2.750(2) 160 y
N2 H2 O2 2_645 0.86 1.88 2.736(2) 174 y
O3 H3A O2 . 0.86 1.76 2.537(2) 149 y
O4 H4A O1 2_545 0.90 1.80 2.674(2) 162 y
C9 H9 O3 1_656 0.93 2.37 3.254(3) 158 y

loop_
_cod_related_entry_id
_cod_related_entry_database
_cod_related_entry_code
1 ChemSpider 21126495
